data_7007361
loop_
_publ_author_name
'Jing, Su'
'Morley, Christopher P.'
'Webster, Christopher A.'
'Di Vaira, Massimo'

_publ_section_title
;
 Synthesis and characterization of Pd and Pt complexes of
 1,3-bis(ferrocenylchalcogeno)propanes: crystal structures of
 FcSe(CH2)3SeFc and [M{FcE(CH2)3E'Fc}2](PF6)2 (M = Pd, Pt; E, E' = Se,
 Te; Fc = [Fe(eta5-C5H5)(eta5-C5H4)]).
;
_journal_issue 36
_journal_name_full 'Dalton transactions (Cambridge, England : 2003)'
_journal_page_first 4335
_journal_page_last 4342
_journal_paper_doi 10.1039/b604302j
_journal_year 2006
_chemical_formula_moiety 'C23 H24 Fe2 Pd0.50 Se2 +, F6 P1 -, C2 H3 N'
_chemical_formula_sum 'C25 H27 F6 Fe2 N P Pd0.5 Se2'
_chemical_formula_weight 809.27
_chemical_name_systematic
;
?
;
_space_group_IT_number 2
_symmetry_cell_setting triclinic
_symmetry_space_group_name_Hall '-P 1'
_symmetry_space_group_name_H-M 'P -1'
_atom_sites_solution_hydrogens geom
_atom_sites_solution_primary direct
_atom_sites_solution_secondary difmap
_audit_creation_method SHELXL-97
_cell_angle_alpha 78.950(10)
_cell_angle_beta 72.880(10)
_cell_angle_gamma 86.510(10)
_cell_formula_units_Z 2
_cell_length_a 10.8970(10)
_cell_length_b 11.5410(10)
_cell_length_c 11.7510(10)
_cell_measurement_reflns_used 1877
_cell_measurement_temperature 293(2)
_cell_measurement_theta_max 26.6
_cell_measurement_theta_min 4.8
_cell_volume 1386.2(2)
_computing_cell_refinement 'Oxford Diffraction software'
_computing_data_collection 'Oxford Diffraction software'
_computing_data_reduction 'Oxford Diffraction software'
_computing_molecular_graphics 'ORTEP-3 (Farrugia, 1997)'
_computing_structure_refinement 'SHELXL-97 (Sheldrick, 1997)'
_computing_structure_solution 'SIR97 (Giacovazzo et al., 1999)'
_diffrn_ambient_temperature 293(2)
_diffrn_measured_fraction_theta_full 0.818
_diffrn_measured_fraction_theta_max 0.818
_diffrn_measurement_device_type 'Oxford Diffraction CCD diffractometer'
_diffrn_measurement_method 'omega scans'
_diffrn_radiation_monochromator graphite
_diffrn_radiation_source 'fine-focus sealed tube'
_diffrn_radiation_type MoK\a
_diffrn_radiation_wavelength 0.71069
_diffrn_reflns_av_R_equivalents 0.0164
_diffrn_reflns_av_sigmaI/netI 0.0446
_diffrn_reflns_limit_h_max 13
_diffrn_reflns_limit_h_min -13
_diffrn_reflns_limit_k_max 14
_diffrn_reflns_limit_k_min -14
_diffrn_reflns_limit_l_max 14
_diffrn_reflns_limit_l_min -9
_diffrn_reflns_number 7422
_diffrn_reflns_theta_full 26.62
_diffrn_reflns_theta_max 26.62
_diffrn_reflns_theta_min 4.79
_diffrn_standards_decay_% 0
_exptl_absorpt_coefficient_mu 4.101
_exptl_absorpt_correction_T_max 1.000
_exptl_absorpt_correction_T_min 0.709
_exptl_absorpt_correction_type empirical
_exptl_absorpt_process_details 'SADABS (Sheldrick, 1986)'
_exptl_crystal_colour blu
_exptl_crystal_density_diffrn 1.939
_exptl_crystal_density_method 'not measured'
_exptl_crystal_description prism
_exptl_crystal_F_000 792
_exptl_crystal_size_max 0.33
_exptl_crystal_size_mid 0.18
_exptl_crystal_size_min 0.14
_refine_diff_density_max 0.920
_refine_diff_density_min -0.449
_refine_diff_density_rms 0.080
_refine_ls_extinction_method none
_refine_ls_goodness_of_fit_ref 0.887
_refine_ls_hydrogen_treatment constr
_refine_ls_matrix_type full
_refine_ls_number_parameters 341
_refine_ls_number_reflns 4758
_refine_ls_number_restraints 0
_refine_ls_restrained_S_all 0.887
_refine_ls_R_factor_all 0.0424
_refine_ls_R_factor_gt 0.0311
_refine_ls_shift/su_max 0.000
_refine_ls_shift/su_mean 0.000
_refine_ls_structure_factor_coef Fsqd
_refine_ls_weighting_details 'calc w=1/[\s^2^(Fo^2^)+(0.0433P)^2^+0.0000P] where P=(Fo^2^+2Fc^2^)/3'
_refine_ls_weighting_scheme calc
_refine_ls_wR_factor_gt 0.0705
_refine_ls_wR_factor_ref 0.0732
_reflns_number_gt 3342
_reflns_number_total 4758
_reflns_threshold_expression I>2sigma(I)
_cod_data_source_file b604302j.txt
_cod_data_source_block js12
_cod_original_sg_symbol_H-M P-1
_cod_original_formula_sum 'C25 H27 F6 Fe2 N P Pd0.50 Se2'
_cod_database_code 7007361

loop_
_symmetry_equiv_pos_as_xyz
'x, y, z'
'-x, -y, -z'

loop_
_atom_site_label
_atom_site_type_symbol
_atom_site_fract_x
_atom_site_fract_y
_atom_site_fract_z
_atom_site_U_iso_or_equiv
_atom_site_adp_type
_atom_site_occupancy
_atom_site_symmetry_multiplicity
_atom_site_calc_flag
_atom_site_refinement_flags
_atom_site_disorder_assembly
_atom_site_disorder_group
Pd Pd 0.0000 0.0000 0.0000 0.03125(12) Uani 1 2 d S . .
Se1 Se -0.00247(4) -0.20373(3) -0.02811(3) 0.03831(12) Uani 1 1 d . . .
Se2 Se 0.18151(4) 0.03482(3) -0.18519(3) 0.03851(12) Uani 1 1 d . . .
Fe1 Fe 0.25646(6) -0.39002(5) 0.00406(5) 0.04154(16) Uani 1 1 d . . .
Fe2 Fe 0.29170(6) 0.28115(5) -0.41499(5) 0.04872(18) Uani 1 1 d . . .
C1 C -0.0260(5) -0.1894(4) -0.1909(4) 0.0480(11) Uani 1 1 d . . .
H11 H 0.0397 -0.2363 -0.2375 0.058 Uiso 1 1 calc R . .
H12 H -0.1086 -0.2226 -0.1821 0.058 Uiso 1 1 calc R . .
C2 C -0.0198(5) -0.0648(4) -0.2614(4) 0.0498(11) Uani 1 1 d . . .
H21 H -0.0528 -0.0644 -0.3296 0.060 Uiso 1 1 calc R . .
H22 H -0.0759 -0.0152 -0.2098 0.060 Uiso 1 1 calc R . .
C3 C 0.1119(5) -0.0112(4) -0.3081(4) 0.0617(14) Uani 1 1 d . . .
H31 H 0.1099 0.0583 -0.3688 0.074 Uiso 1 1 calc R . .
H32 H 0.1709 -0.0673 -0.3481 0.074 Uiso 1 1 calc R . .
C4 C 0.1768(4) -0.2373(3) -0.0584(3) 0.0406(10) Uani 1 1 d . . .
C5 C 0.2462(4) -0.2173(4) 0.0225(4) 0.0491(11) Uani 1 1 d . . .
H5 H 0.2128 -0.1880 0.0939 0.059 Uiso 1 1 calc R . .
C6 C 0.3745(5) -0.2505(4) -0.0270(5) 0.0668(14) Uani 1 1 d . . .
H6 H 0.4411 -0.2472 0.0068 0.080 Uiso 1 1 calc R . .
C7 C 0.3858(5) -0.2897(4) -0.1365(5) 0.0683(15) Uani 1 1 d . . .
H7 H 0.4607 -0.3165 -0.1866 0.082 Uiso 1 1 calc R . .
C8 C 0.2633(5) -0.2810(4) -0.1567(4) 0.0524(12) Uani 1 1 d . . .
H8 H 0.2435 -0.3005 -0.2224 0.063 Uiso 1 1 calc R . .
C9 C 0.1135(5) -0.5072(4) 0.1000(4) 0.0591(13) Uani 1 1 d . . .
H9 H 0.0260 -0.4936 0.1114 0.071 Uiso 1 1 calc R . .
C10 C 0.1864(6) -0.4867(5) 0.1731(4) 0.0712(15) Uani 1 1 d . . .
H10 H 0.1572 -0.4563 0.2442 0.085 Uiso 1 1 calc R . .
C11 C 0.3149(6) -0.5211(5) 0.1178(7) 0.089(2) Uani 1 1 d . . .
H111 H 0.3863 -0.5195 0.1455 0.107 Uiso 1 1 calc R . .
C12 C 0.3098(7) -0.5554(4) 0.0199(5) 0.0666(15) Uani 1 1 d . . .
H121 H 0.3824 -0.5799 -0.0350 0.080 Uiso 1 1 calc R . .
C13 C 0.2013(7) -0.5531(4) 0.0047(5) 0.0766(17) Uani 1 1 d . . .
H13 H 0.1816 -0.5776 -0.0588 0.092 Uiso 1 1 calc R . .
C14 C 0.1990(4) 0.1999(3) -0.2456(3) 0.0383(10) Uani 1 1 d . . .
C15 C 0.1129(5) 0.2785(4) -0.2933(4) 0.0556(12) Uani 1 1 d . . .
H15 H 0.0359 0.2590 -0.3039 0.067 Uiso 1 1 calc R . .
C16 C 0.1681(7) 0.3921(4) -0.3215(4) 0.0774(18) Uani 1 1 d . . .
H16 H 0.1331 0.4609 -0.3553 0.093 Uiso 1 1 calc R . .
C17 C 0.2825(7) 0.3851(5) -0.2909(4) 0.0768(18) Uani 1 1 d . . .
H17 H 0.3364 0.4480 -0.3006 0.092 Uiso 1 1 calc R . .
C18 C 0.3030(5) 0.2662(4) -0.2427(4) 0.0556(12) Uani 1 1 d . . .
H18 H 0.3720 0.2368 -0.2142 0.067 Uiso 1 1 calc R . .
C19 C 0.3505(11) 0.1717(7) -0.5365(6) 0.107(3) Uani 1 1 d . . .
H19 H 0.3305 0.0919 -0.5216 0.129 Uiso 1 1 calc R . .
C20 C 0.2768(7) 0.2691(14) -0.5789(6) 0.130(4) Uani 1 1 d . . .
H20 H 0.1996 0.2674 -0.5972 0.157 Uiso 1 1 calc R . .
C21 C 0.3507(11) 0.3685(7) -0.5859(5) 0.108(3) Uani 1 1 d . . .
H211 H 0.3299 0.4468 -0.6102 0.129 Uiso 1 1 calc R . .
C22 C 0.4538(8) 0.3315(8) -0.5524(6) 0.098(2) Uani 1 1 d . . .
H221 H 0.5177 0.3803 -0.5505 0.118 Uiso 1 1 calc R . .
C23 C 0.4533(8) 0.2181(9) -0.5228(5) 0.101(2) Uani 1 1 d . . .
H23 H 0.5167 0.1741 -0.4953 0.121 Uiso 1 1 calc R . .
N N 0.6848(6) -0.0953(6) -0.0358(6) 0.1055(18) Uani 1 1 d . . .
C24 C 0.6366(6) -0.0586(6) -0.1055(6) 0.0753(16) Uani 1 1 d . . .
C25 C 0.5700(7) -0.0096(6) -0.1950(6) 0.104(2) Uani 1 1 d . . .
H251 H 0.5648 0.0747 -0.2022 0.155 Uiso 1 1 calc R . .
H252 H 0.4850 -0.0417 -0.1698 0.155 Uiso 1 1 calc R . .
H253 H 0.6163 -0.0295 -0.2720 0.155 Uiso 1 1 calc R . .
P P 0.18953(15) -0.25232(12) -0.55427(11) 0.0598(4) Uani 1 1 d . . .
F1 F 0.1242(4) -0.3665(3) -0.5630(3) 0.1056(12) Uani 1 1 d . . .
F2 F 0.0537(4) -0.2015(4) -0.4932(3) 0.1182(13) Uani 1 1 d . . .
F3 F 0.1748(4) -0.1922(3) -0.6829(3) 0.1006(11) Uani 1 1 d . . .
F4 F 0.3249(4) -0.2996(4) -0.6176(4) 0.1285(15) Uani 1 1 d . . .
F5 F 0.2020(4) -0.3085(3) -0.4256(3) 0.1143(13) Uani 1 1 d . . .
F6 F 0.2546(4) -0.1380(3) -0.5444(3) 0.1091(12) Uani 1 1 d . . .

loop_
_atom_site_aniso_label
_atom_site_aniso_U_11
_atom_site_aniso_U_22
_atom_site_aniso_U_33
_atom_site_aniso_U_23
_atom_site_aniso_U_13
_atom_site_aniso_U_12
Pd 0.0375(3) 0.0220(2) 0.0311(2) -0.00338(16) -0.00603(18) 0.00005(19)
Se1 0.0475(3) 0.0237(2) 0.0396(2) -0.00469(16) -0.00689(19) -0.00063(19)
Se2 0.0427(3) 0.0300(2) 0.0361(2) -0.00267(17) -0.00320(18) -0.00079(19)
Fe1 0.0499(4) 0.0319(3) 0.0409(3) -0.0037(3) -0.0129(3) 0.0045(3)
Fe2 0.0588(4) 0.0454(4) 0.0320(3) 0.0018(3) -0.0032(3) -0.0024(3)
C1 0.059(3) 0.037(2) 0.054(3) -0.014(2) -0.023(2) -0.001(2)
C2 0.071(3) 0.040(2) 0.044(2) -0.0045(19) -0.028(2) -0.005(2)
C3 0.090(4) 0.056(3) 0.038(2) -0.010(2) -0.012(2) -0.024(3)
C4 0.046(3) 0.027(2) 0.044(2) -0.0014(17) -0.010(2) 0.002(2)
C5 0.052(3) 0.039(2) 0.060(3) -0.012(2) -0.021(2) 0.007(2)
C6 0.057(3) 0.048(3) 0.098(4) -0.008(3) -0.027(3) -0.005(3)
C7 0.054(3) 0.053(3) 0.073(3) 0.011(3) 0.004(3) 0.007(3)
C8 0.063(3) 0.046(3) 0.040(2) -0.002(2) -0.010(2) 0.013(2)
C9 0.060(3) 0.046(3) 0.060(3) 0.008(2) -0.010(3) -0.008(3)
C10 0.098(5) 0.064(3) 0.041(3) 0.008(2) -0.015(3) -0.002(3)
C11 0.075(4) 0.067(4) 0.105(5) 0.044(4) -0.033(4) 0.006(3)
C12 0.089(5) 0.032(3) 0.069(4) 0.015(2) -0.023(3) -0.004(3)
C13 0.101(5) 0.032(3) 0.074(4) -0.006(2) 0.011(4) -0.022(3)
C14 0.051(3) 0.033(2) 0.0265(19) -0.0029(16) -0.0039(18) -0.006(2)
C15 0.054(3) 0.054(3) 0.049(3) -0.003(2) -0.005(2) 0.009(3)
C16 0.113(5) 0.037(3) 0.051(3) 0.004(2) 0.013(3) 0.012(3)
C17 0.119(5) 0.048(3) 0.051(3) -0.005(2) 0.000(3) -0.037(3)
C18 0.068(3) 0.059(3) 0.036(2) -0.001(2) -0.009(2) -0.022(3)
C19 0.139(7) 0.092(5) 0.061(4) -0.040(4) 0.045(4) -0.061(6)
C20 0.060(4) 0.301(14) 0.046(4) -0.069(6) -0.017(3) 0.007(7)
C21 0.157(8) 0.097(5) 0.037(3) 0.018(3) -0.006(4) 0.037(6)
C22 0.092(6) 0.115(6) 0.063(4) 0.000(4) 0.013(4) -0.043(5)
C23 0.093(6) 0.122(7) 0.059(4) -0.007(4) 0.010(4) 0.021(5)
N 0.093(4) 0.119(5) 0.099(4) -0.009(4) -0.024(4) -0.006(4)
C24 0.067(4) 0.081(4) 0.067(4) -0.009(3) -0.003(3) -0.017(3)
C25 0.108(5) 0.105(5) 0.082(4) 0.004(4) -0.012(4) -0.030(4)
P 0.0787(10) 0.0563(8) 0.0511(7) -0.0131(6) -0.0270(7) 0.0007(8)
F1 0.161(4) 0.070(2) 0.105(3) -0.0129(18) -0.065(3) -0.026(2)
F2 0.089(3) 0.159(4) 0.113(3) -0.061(3) -0.019(2) 0.022(3)
F3 0.144(3) 0.099(3) 0.0652(19) 0.0027(17) -0.050(2) -0.001(2)
F4 0.098(3) 0.168(4) 0.141(3) -0.080(3) -0.044(3) 0.050(3)
F5 0.170(4) 0.112(3) 0.074(2) 0.0084(19) -0.068(2) -0.019(3)
F6 0.149(3) 0.088(2) 0.098(2) -0.0269(19) -0.033(2) -0.038(2)

loop_
_atom_type_symbol
_atom_type_description
_atom_type_scat_dispersion_real
_atom_type_scat_dispersion_imag
_atom_type_scat_source
C C 0.0033 0.0016 'International Tables Vol C Tables 4.2.6.8 and 6.1.1.4'
H H 0.0000 0.0000 'International Tables Vol C Tables 4.2.6.8 and 6.1.1.4'
F F 0.0171 0.0103 'International Tables Vol C Tables 4.2.6.8 and 6.1.1.4'
Fe Fe 0.3463 0.8444 'International Tables Vol C Tables 4.2.6.8 and 6.1.1.4'
N N 0.0061 0.0033 'International Tables Vol C Tables 4.2.6.8 and 6.1.1.4'
P P 0.1023 0.0942 'International Tables Vol C Tables 4.2.6.8 and 6.1.1.4'
Pd Pd -0.9988 1.0072 'International Tables Vol C Tables 4.2.6.8 and 6.1.1.4'
Se Se -0.0929 2.2259 'International Tables Vol C Tables 4.2.6.8 and 6.1.1.4'

loop_
_geom_angle_atom_site_label_1
_geom_angle_atom_site_label_2
_geom_angle_atom_site_label_3
_geom_angle
_geom_angle_site_symmetry_1
_geom_angle_site_symmetry_3
_geom_angle_publ_flag
Se1 Pd Se1 180.000(2) 2 . ?
Se1 Pd Se2 87.922(17) 2 2 ?
Se1 Pd Se2 92.078(17) . 2 ?
Se1 Pd Se2 92.078(17) 2 . ?
Se1 Pd Se2 87.922(17) . . ?
Se2 Pd Se2 180.00(3) 2 . ?
C4 Se1 C1 102.25(18) . . ?
C4 Se1 Pd 98.58(12) . . ?
C1 Se1 Pd 104.11(12) . . ?
C14 Se2 C3 99.22(18) . . ?
C14 Se2 Pd 109.21(12) . . ?
C3 Se2 Pd 103.08(14) . . ?
C12 Fe1 C13 36.6(2) . . ?
C12 Fe1 C11 38.2(2) . . ?
C13 Fe1 C11 64.7(3) . . ?
C12 Fe1 C4 159.0(2) . . ?
C13 Fe1 C4 125.7(3) . . ?
C11 Fe1 C4 160.9(3) . . ?
C12 Fe1 C6 125.2(3) . . ?
C13 Fe1 C6 159.0(3) . . ?
C11 Fe1 C6 107.1(3) . . ?
C4 Fe1 C6 68.48(19) . . ?
C12 Fe1 C10 65.6(2) . . ?
C13 Fe1 C10 66.5(2) . . ?
C11 Fe1 C10 41.2(2) . . ?
C4 Fe1 C10 124.0(2) . . ?
C6 Fe1 C10 121.2(2) . . ?
C12 Fe1 C7 110.3(2) . . ?
C13 Fe1 C7 125.1(2) . . ?
C11 Fe1 C7 121.1(2) . . ?
C4 Fe1 C7 68.42(18) . . ?
C6 Fe1 C7 40.6(2) . . ?
C10 Fe1 C7 156.8(2) . . ?
C12 Fe1 C5 159.3(2) . . ?
C13 Fe1 C5 160.4(2) . . ?
C11 Fe1 C5 123.3(3) . . ?
C4 Fe1 C5 41.35(16) . . ?
C6 Fe1 C5 40.46(18) . . ?
C10 Fe1 C5 106.7(2) . . ?
C7 Fe1 C5 68.6(2) . . ?
C12 Fe1 C9 65.3(2) . . ?
C13 Fe1 C9 40.7(2) . . ?
C11 Fe1 C9 67.5(2) . . ?
C4 Fe1 C9 108.86(18) . . ?
C6 Fe1 C9 156.9(2) . . ?
C10 Fe1 C9 39.9(2) . . ?
C7 Fe1 C9 161.6(2) . . ?
C5 Fe1 C9 122.2(2) . . ?
C12 Fe1 C8 124.5(2) . . ?
C13 Fe1 C8 110.9(2) . . ?
C11 Fe1 C8 156.7(2) . . ?
C4 Fe1 C8 40.74(16) . . ?
C6 Fe1 C8 68.5(2) . . ?
C10 Fe1 C8 160.9(2) . . ?
C7 Fe1 C8 40.67(19) . . ?
C5 Fe1 C8 69.07(18) . . ?
C9 Fe1 C8 125.5(2) . . ?
C21 Fe2 C20 41.4(3) . . ?
C21 Fe2 C14 169.3(4) . . ?
C20 Fe2 C14 132.6(4) . . ?
C21 Fe2 C19 67.4(3) . . ?
C20 Fe2 C19 41.8(3) . . ?
C14 Fe2 C19 114.4(2) . . ?
C21 Fe2 C16 105.6(3) . . ?
C20 Fe2 C16 117.2(4) . . ?
C14 Fe2 C16 68.25(17) . . ?
C19 Fe2 C16 155.5(4) . . ?
C21 Fe2 C23 64.1(3) . . ?
C20 Fe2 C23 66.8(3) . . ?
C14 Fe2 C23 124.4(3) . . ?
C19 Fe2 C23 38.4(3) . . ?
C16 Fe2 C23 160.8(4) . . ?
C21 Fe2 C17 112.9(3) . . ?
C20 Fe2 C17 147.8(5) . . ?
C14 Fe2 C17 68.41(17) . . ?
C19 Fe2 C17 164.4(4) . . ?
C16 Fe2 C17 40.0(2) . . ?
C23 Fe2 C17 126.6(4) . . ?
C21 Fe2 C22 38.0(3) . . ?
C20 Fe2 C22 66.6(3) . . ?
C14 Fe2 C22 152.6(3) . . ?
C19 Fe2 C22 64.5(3) . . ?
C16 Fe2 C22 125.2(3) . . ?
C23 Fe2 C22 36.9(3) . . ?
C17 Fe2 C22 105.5(3) . . ?
C21 Fe2 C18 146.3(4) . . ?
C20 Fe2 C18 171.3(5) . . ?
C14 Fe2 C18 40.89(16) . . ?
C19 Fe2 C18 131.3(3) . . ?
C16 Fe2 C18 67.9(2) . . ?
C23 Fe2 C18 111.0(3) . . ?
C17 Fe2 C18 40.6(2) . . ?
C22 Fe2 C18 117.1(3) . . ?
C21 Fe2 C15 128.8(3) . . ?
C20 Fe2 C15 110.0(2) . . ?
C14 Fe2 C15 41.01(16) . . ?
C19 Fe2 C15 124.6(3) . . ?
C16 Fe2 C15 40.6(2) . . ?
C23 Fe2 C15 158.3(3) . . ?
C17 Fe2 C15 68.3(2) . . ?
C22 Fe2 C15 163.6(3) . . ?
C18 Fe2 C15 68.77(19) . . ?
C2 C1 Se1 114.9(3) . . ?
C2 C1 H11 108.6 . . ?
Se1 C1 H11 108.6 . . ?
C2 C1 H12 108.6 . . ?
Se1 C1 H12 108.6 . . ?
H11 C1 H12 107.5 . . ?
C3 C2 C1 114.9(4) . . ?
C3 C2 H21 108.5 . . ?
C1 C2 H21 108.5 . . ?
C3 C2 H22 108.5 . . ?
C1 C2 H22 108.5 . . ?
H21 C2 H22 107.5 . . ?
C2 C3 Se2 115.9(3) . . ?
C2 C3 H31 108.3 . . ?
Se2 C3 H31 108.3 . . ?
C2 C3 H32 108.3 . . ?
Se2 C3 H32 108.3 . . ?
H31 C3 H32 107.4 . . ?
C8 C4 C5 108.6(4) . . ?
C8 C4 Se1 129.6(3) . . ?
C5 C4 Se1 121.7(3) . . ?
C8 C4 Fe1 70.4(2) . . ?
C5 C4 Fe1 69.9(2) . . ?
Se1 C4 Fe1 126.3(2) . . ?
C6 C5 C4 106.8(4) . . ?
C6 C5 Fe1 69.5(3) . . ?
C4 C5 Fe1 68.7(2) . . ?
C6 C5 H5 126.6 . . ?
C4 C5 H5 126.6 . . ?
Fe1 C5 H5 126.7 . . ?
C5 C6 C7 109.0(5) . . ?
C5 C6 Fe1 70.0(3) . . ?
C7 C6 Fe1 69.9(3) . . ?
C5 C6 H6 125.5 . . ?
C7 C6 H6 125.5 . . ?
Fe1 C6 H6 126.2 . . ?
C6 C7 C8 108.2(4) . . ?
C6 C7 Fe1 69.5(3) . . ?
C8 C7 Fe1 69.9(3) . . ?
C6 C7 H7 125.9 . . ?
C8 C7 H7 125.9 . . ?
Fe1 C7 H7 126.3 . . ?
C4 C8 C7 107.4(4) . . ?
C4 C8 Fe1 68.9(2) . . ?
C7 C8 Fe1 69.5(2) . . ?
C4 C8 H8 126.3 . . ?
C7 C8 H8 126.3 . . ?
Fe1 C8 H8 126.9 . . ?
C10 C9 C13 104.7(5) . . ?
C10 C9 Fe1 69.8(3) . . ?
C13 C9 Fe1 68.4(3) . . ?
C10 C9 H9 127.6 . . ?
C13 C9 H9 127.6 . . ?
Fe1 C9 H9 125.8 . . ?
C9 C10 C11 106.7(5) . . ?
C9 C10 Fe1 70.4(3) . . ?
C11 C10 Fe1 69.0(3) . . ?
C9 C10 H10 126.7 . . ?
C11 C10 H10 126.7 . . ?
Fe1 C10 H10 125.5 . . ?
C12 C11 C10 104.6(6) . . ?
C12 C11 Fe1 67.9(3) . . ?
C10 C11 Fe1 69.8(3) . . ?
C12 C11 H111 127.7 . . ?
C10 C11 H111 127.7 . . ?
Fe1 C11 H111 126.1 . . ?
C13 C12 C11 115.6(7) . . ?
C13 C12 Fe1 74.2(4) . . ?
C11 C12 Fe1 73.9(3) . . ?
C13 C12 H121 122.2 . . ?
C11 C12 H121 122.2 . . ?
Fe1 C12 H121 121.1 . . ?
C12 C13 C9 108.4(6) . . ?
C12 C13 Fe1 69.2(4) . . ?
C9 C13 Fe1 70.9(3) . . ?
C12 C13 H13 125.8 . . ?
C9 C13 H13 125.8 . . ?
Fe1 C13 H13 125.7 . . ?
C18 C14 C15 108.6(4) . . ?
C18 C14 Se2 122.9(3) . . ?
C15 C14 Se2 128.5(3) . . ?
C18 C14 Fe2 70.3(2) . . ?
C15 C14 Fe2 70.5(2) . . ?
Se2 C14 Fe2 127.6(2) . . ?
C16 C15 C14 106.2(5) . . ?
C16 C15 Fe2 69.0(3) . . ?
C14 C15 Fe2 68.5(2) . . ?
C16 C15 H15 126.9 . . ?
C14 C15 H15 126.9 . . ?
Fe2 C15 H15 127.2 . . ?
C17 C16 C15 109.6(5) . . ?
C17 C16 Fe2 70.2(3) . . ?
C15 C16 Fe2 70.4(3) . . ?
C17 C16 H16 125.2 . . ?
C15 C16 H16 125.2 . . ?
Fe2 C16 H16 125.8 . . ?
C16 C17 C18 108.3(5) . . ?
C16 C17 Fe2 69.8(3) . . ?
C18 C17 Fe2 69.8(3) . . ?
C16 C17 H17 125.9 . . ?
C18 C17 H17 125.9 . . ?
Fe2 C17 H17 126.1 . . ?
C17 C18 C14 107.3(5) . . ?
C17 C18 Fe2 69.6(3) . . ?
C14 C18 Fe2 68.8(2) . . ?
C17 C18 H18 126.3 . . ?
C14 C18 H18 126.3 . . ?
Fe2 C18 H18 126.8 . . ?
C23 C19 C20 106.5(7) . . ?
C23 C19 Fe2 71.0(4) . . ?
C20 C19 Fe2 68.6(4) . . ?
C23 C19 H19 126.7 . . ?
C20 C19 H19 126.7 . . ?
Fe2 C19 H19 125.3 . . ?
C21 C20 C19 102.9(6) . . ?
C21 C20 Fe2 68.9(3) . . ?
C19 C20 Fe2 69.6(3) . . ?
C21 C20 H20 128.5 . . ?
C19 C20 H20 128.5 . . ?
Fe2 C20 H20 124.6 . . ?
C22 C21 C20 108.8(7) . . ?
C22 C21 Fe2 72.5(3) . . ?
C20 C21 Fe2 69.7(4) . . ?
C22 C21 H211 125.6 . . ?
C20 C21 H211 125.6 . . ?
Fe2 C21 H211 123.8 . . ?
C23 C22 C21 110.2(8) . . ?
C23 C22 Fe2 71.2(4) . . ?
C21 C22 Fe2 69.5(4) . . ?
C23 C22 H221 124.9 . . ?
C21 C22 H221 124.9 . . ?
Fe2 C22 H221 126.0 . . ?
C22 C23 C19 111.5(8) . . ?
C22 C23 Fe2 71.9(4) . . ?
C19 C23 Fe2 70.6(4) . . ?
C22 C23 H23 124.2 . . ?
C19 C23 H23 124.2 . . ?
Fe2 C23 H23 124.9 . . ?
N C24 C25 178.4(7) . . ?
C24 C25 H251 109.5 . . ?
C24 C25 H252 109.5 . . ?
H251 C25 H252 109.5 . . ?
C24 C25 H253 109.5 . . ?
H251 C25 H253 109.5 . . ?
H252 C25 H253 109.5 . . ?
F4 P F5 91.7(2) . . ?
F4 P F1 90.9(2) . . ?
F5 P F1 91.62(19) . . ?
F4 P F6 89.3(2) . . ?
F5 P F6 88.0(2) . . ?
F1 P F6 179.6(2) . . ?
F4 P F2 178.4(3) . . ?
F5 P F2 89.6(2) . . ?
F1 P F2 90.0(2) . . ?
F6 P F2 89.8(2) . . ?
F4 P F3 89.7(2) . . ?
F5 P F3 178.3(2) . . ?
F1 P F3 89.40(19) . . ?
F6 P F3 91.0(2) . . ?
F2 P F3 89.0(2) . . ?

loop_
_geom_bond_atom_site_label_1
_geom_bond_atom_site_label_2
_geom_bond_distance
_geom_bond_site_symmetry_2
_geom_bond_publ_flag
Pd Se1 2.4391(4) 2 ?
Pd Se1 2.4391(4) . ?
Pd Se2 2.4569(5) 2 ?
Pd Se2 2.4569(5) . ?
Se1 C4 1.909(4) . ?
Se1 C1 1.978(4) . ?
Se2 C14 1.901(4) . ?
Se2 C3 1.983(4) . ?
Fe1 C12 1.951(5) . ?
Fe1 C13 2.009(5) . ?
Fe1 C11 2.022(5) . ?
Fe1 C4 2.023(4) . ?
Fe1 C6 2.033(5) . ?
Fe1 C10 2.033(5) . ?
Fe1 C7 2.037(5) . ?
Fe1 C5 2.039(4) . ?
Fe1 C9 2.041(5) . ?
Fe1 C8 2.043(4) . ?
Fe2 C21 2.001(5) . ?
Fe2 C20 2.012(5) . ?
Fe2 C14 2.019(4) . ?
Fe2 C19 2.025(6) . ?
Fe2 C16 2.030(5) . ?
Fe2 C23 2.030(6) . ?
Fe2 C17 2.036(5) . ?
Fe2 C22 2.038(6) . ?
Fe2 C18 2.039(4) . ?
Fe2 C15 2.047(5) . ?
C1 C2 1.511(5) . ?
C1 H11 0.9700 . ?
C1 H12 0.9700 . ?
C2 C3 1.503(6) . ?
C2 H21 0.9700 . ?
C2 H22 0.9700 . ?
C3 H31 0.9700 . ?
C3 H32 0.9700 . ?
C4 C8 1.415(6) . ?
C4 C5 1.434(5) . ?
C5 C6 1.408(6) . ?
C5 H5 0.9300 . ?
C6 C7 1.413(7) . ?
C6 H6 0.9300 . ?
C7 C8 1.418(7) . ?
C7 H7 0.9300 . ?
C8 H8 0.9300 . ?
C9 C10 1.389(7) . ?
C9 C13 1.409(7) . ?
C9 H9 0.9300 . ?
C10 C11 1.427(8) . ?
C10 H10 0.9300 . ?
C11 C12 1.303(8) . ?
C11 H111 0.9300 . ?
C12 C13 1.245(7) . ?
C12 H121 0.9300 . ?
C13 H13 0.9300 . ?
C14 C18 1.418(6) . ?
C14 C15 1.425(6) . ?
C15 C16 1.415(7) . ?
C15 H15 0.9300 . ?
C16 C17 1.390(8) . ?
C16 H16 0.9300 . ?
C17 C18 1.412(7) . ?
C17 H17 0.9300 . ?
C18 H18 0.9300 . ?
C19 C23 1.334(10) . ?
C19 C20 1.439(11) . ?
C19 H19 0.9300 . ?
C20 C21 1.417(11) . ?
C20 H20 0.9300 . ?
C21 C22 1.317(10) . ?
C21 H211 0.9300 . ?
C22 C23 1.289(9) . ?
C22 H221 0.9300 . ?
C23 H23 0.9300 . ?
N C24 1.104(7) . ?
C24 C25 1.458(9) . ?
C25 H251 0.9600 . ?
C25 H252 0.9600 . ?
C25 H253 0.9600 . ?
P F4 1.561(4) . ?
P F5 1.568(3) . ?
P F1 1.570(3) . ?
P F6 1.573(3) . ?
P F2 1.575(4) . ?
P F3 1.587(3) . ?

loop_
_geom_torsion_atom_site_label_1
_geom_torsion_atom_site_label_2
_geom_torsion_atom_site_label_3
_geom_torsion_atom_site_label_4
_geom_torsion
_geom_torsion_site_symmetry_1
_geom_torsion_site_symmetry_2
_geom_torsion_site_symmetry_3
_geom_torsion_site_symmetry_4
_geom_torsion_publ_flag
Se1 Pd Se1 C4 -38(91) 2 . . . ?
Se2 Pd Se1 C4 -132.54(12) 2 . . . ?
Se2 Pd Se1 C4 47.46(12) . . . . ?
Se1 Pd Se1 C1 -143(93) 2 . . . ?
Se2 Pd Se1 C1 122.45(14) 2 . . . ?
Se2 Pd Se1 C1 -57.55(14) . . . . ?
Se1 Pd Se2 C14 -18.55(13) 2 . . . ?
Se1 Pd Se2 C14 161.45(13) . . . . ?
Se2 Pd Se2 C14 178(100) 2 . . . ?
Se1 Pd Se2 C3 -123.33(15) 2 . . . ?
Se1 Pd Se2 C3 56.67(15) . . . . ?
Se2 Pd Se2 C3 73(100) 2 . . . ?
C4 Se1 C1 C2 -95.1(3) . . . . ?
Pd Se1 C1 C2 7.2(4) . . . . ?
Se1 C1 C2 C3 72.2(4) . . . . ?
C1 C2 C3 Se2 -73.1(5) . . . . ?
C14 Se2 C3 C2 -118.2(4) . . . . ?
Pd Se2 C3 C2 -5.9(4) . . . . ?
C1 Se1 C4 C8 -19.6(4) . . . . ?
Pd Se1 C4 C8 -126.1(4) . . . . ?
C1 Se1 C4 C5 159.2(3) . . . . ?
Pd Se1 C4 C5 52.7(3) . . . . ?
C1 Se1 C4 Fe1 -113.4(2) . . . . ?
Pd Se1 C4 Fe1 140.0(2) . . . . ?
C12 Fe1 C4 C8 -53.0(7) . . . . ?
C13 Fe1 C4 C8 -80.7(3) . . . . ?
C11 Fe1 C4 C8 161.5(7) . . . . ?
C6 Fe1 C4 C8 81.6(3) . . . . ?
C10 Fe1 C4 C8 -164.5(3) . . . . ?
C7 Fe1 C4 C8 37.8(3) . . . . ?
C5 Fe1 C4 C8 119.4(4) . . . . ?
C9 Fe1 C4 C8 -122.9(3) . . . . ?
C12 Fe1 C4 C5 -172.4(6) . . . . ?
C13 Fe1 C4 C5 159.9(3) . . . . ?
C11 Fe1 C4 C5 42.1(8) . . . . ?
C6 Fe1 C4 C5 -37.8(3) . . . . ?
C10 Fe1 C4 C5 76.1(3) . . . . ?
C7 Fe1 C4 C5 -81.7(3) . . . . ?
C9 Fe1 C4 C5 117.7(3) . . . . ?
C8 Fe1 C4 C5 -119.4(4) . . . . ?
C12 Fe1 C4 Se1 72.4(7) . . . . ?
C13 Fe1 C4 Se1 44.6(3) . . . . ?
C11 Fe1 C4 Se1 -73.2(7) . . . . ?
C6 Fe1 C4 Se1 -153.1(3) . . . . ?
C10 Fe1 C4 Se1 -39.1(4) . . . . ?
C7 Fe1 C4 Se1 163.1(3) . . . . ?
C5 Fe1 C4 Se1 -115.3(4) . . . . ?
C9 Fe1 C4 Se1 2.5(3) . . . . ?
C8 Fe1 C4 Se1 125.3(4) . . . . ?
C8 C4 C5 C6 -0.7(5) . . . . ?
Se1 C4 C5 C6 -179.7(3) . . . . ?
Fe1 C4 C5 C6 59.3(3) . . . . ?
C8 C4 C5 Fe1 -60.0(3) . . . . ?
Se1 C4 C5 Fe1 121.0(3) . . . . ?
C12 Fe1 C5 C6 53.8(7) . . . . ?
C13 Fe1 C5 C6 -174.7(6) . . . . ?
C11 Fe1 C5 C6 76.7(4) . . . . ?
C4 Fe1 C5 C6 -118.5(4) . . . . ?
C10 Fe1 C5 C6 118.7(3) . . . . ?
C7 Fe1 C5 C6 -37.2(3) . . . . ?
C9 Fe1 C5 C6 159.5(3) . . . . ?
C8 Fe1 C5 C6 -81.0(3) . . . . ?
C12 Fe1 C5 C4 172.2(6) . . . . ?
C13 Fe1 C5 C4 -56.2(7) . . . . ?
C11 Fe1 C5 C4 -164.8(3) . . . . ?
C6 Fe1 C5 C4 118.5(4) . . . . ?
C10 Fe1 C5 C4 -122.8(3) . . . . ?
C7 Fe1 C5 C4 81.2(3) . . . . ?
C9 Fe1 C5 C4 -82.1(3) . . . . ?
C8 Fe1 C5 C4 37.5(2) . . . . ?
C4 C5 C6 C7 0.3(5) . . . . ?
Fe1 C5 C6 C7 59.2(3) . . . . ?
C4 C5 C6 Fe1 -58.8(3) . . . . ?
C12 Fe1 C6 C5 -159.6(3) . . . . ?
C13 Fe1 C6 C5 175.0(6) . . . . ?
C11 Fe1 C6 C5 -121.7(3) . . . . ?
C4 Fe1 C6 C5 38.6(3) . . . . ?
C10 Fe1 C6 C5 -79.0(4) . . . . ?
C7 Fe1 C6 C5 120.1(4) . . . . ?
C9 Fe1 C6 C5 -49.2(6) . . . . ?
C8 Fe1 C6 C5 82.6(3) . . . . ?
C12 Fe1 C6 C7 80.3(4) . . . . ?
C13 Fe1 C6 C7 54.9(8) . . . . ?
C11 Fe1 C6 C7 118.1(4) . . . . ?
C4 Fe1 C6 C7 -81.5(3) . . . . ?
C10 Fe1 C6 C7 160.9(3) . . . . ?
C5 Fe1 C6 C7 -120.1(4) . . . . ?
C9 Fe1 C6 C7 -169.3(5) . . . . ?
C8 Fe1 C6 C7 -37.6(3) . . . . ?
C5 C6 C7 C8 0.1(5) . . . . ?
Fe1 C6 C7 C8 59.4(3) . . . . ?
C5 C6 C7 Fe1 -59.3(3) . . . . ?
C12 Fe1 C7 C6 -120.8(3) . . . . ?
C13 Fe1 C7 C6 -159.0(4) . . . . ?
C11 Fe1 C7 C6 -79.8(4) . . . . ?
C4 Fe1 C7 C6 81.7(3) . . . . ?
C10 Fe1 C7 C6 -45.4(7) . . . . ?
C5 Fe1 C7 C6 37.1(3) . . . . ?
C9 Fe1 C7 C6 166.6(6) . . . . ?
C8 Fe1 C7 C6 119.5(4) . . . . ?
C12 Fe1 C7 C8 119.7(3) . . . . ?
C13 Fe1 C7 C8 81.5(4) . . . . ?
C11 Fe1 C7 C8 160.7(4) . . . . ?
C4 Fe1 C7 C8 -37.8(3) . . . . ?
C6 Fe1 C7 C8 -119.5(4) . . . . ?
C10 Fe1 C7 C8 -164.9(5) . . . . ?
C5 Fe1 C7 C8 -82.4(3) . . . . ?
C9 Fe1 C7 C8 47.1(8) . . . . ?
C5 C4 C8 C7 0.7(5) . . . . ?
Se1 C4 C8 C7 179.6(3) . . . . ?
Fe1 C4 C8 C7 -59.0(3) . . . . ?
C5 C4 C8 Fe1 59.7(3) . . . . ?
Se1 C4 C8 Fe1 -121.4(3) . . . . ?
C6 C7 C8 C4 -0.5(5) . . . . ?
Fe1 C7 C8 C4 58.6(3) . . . . ?
C6 C7 C8 Fe1 -59.1(3) . . . . ?
C12 Fe1 C8 C4 159.7(3) . . . . ?
C13 Fe1 C8 C4 120.9(3) . . . . ?
C11 Fe1 C8 C4 -164.8(6) . . . . ?
C6 Fe1 C8 C4 -81.6(3) . . . . ?
C10 Fe1 C8 C4 42.7(7) . . . . ?
C7 Fe1 C8 C4 -119.1(4) . . . . ?
C5 Fe1 C8 C4 -38.0(3) . . . . ?
C9 Fe1 C8 C4 77.3(3) . . . . ?
C12 Fe1 C8 C7 -81.2(4) . . . . ?
C13 Fe1 C8 C7 -120.0(4) . . . . ?
C11 Fe1 C8 C7 -45.7(8) . . . . ?
C4 Fe1 C8 C7 119.1(4) . . . . ?
C6 Fe1 C8 C7 37.5(3) . . . . ?
C10 Fe1 C8 C7 161.8(6) . . . . ?
C5 Fe1 C8 C7 81.1(3) . . . . ?
C9 Fe1 C8 C7 -163.5(3) . . . . ?
C12 Fe1 C9 C10 81.0(4) . . . . ?
C13 Fe1 C9 C10 115.9(5) . . . . ?
C11 Fe1 C9 C10 39.2(4) . . . . ?
C4 Fe1 C9 C10 -120.8(3) . . . . ?
C6 Fe1 C9 C10 -41.6(6) . . . . ?
C7 Fe1 C9 C10 161.0(6) . . . . ?
C5 Fe1 C9 C10 -77.1(4) . . . . ?
C8 Fe1 C9 C10 -163.1(3) . . . . ?
C12 Fe1 C9 C13 -34.9(4) . . . . ?
C11 Fe1 C9 C13 -76.7(4) . . . . ?
C4 Fe1 C9 C13 123.3(4) . . . . ?
C6 Fe1 C9 C13 -157.5(5) . . . . ?
C10 Fe1 C9 C13 -115.9(5) . . . . ?
C7 Fe1 C9 C13 45.1(8) . . . . ?
C5 Fe1 C9 C13 167.0(4) . . . . ?
C8 Fe1 C9 C13 81.0(4) . . . . ?
C13 C9 C10 C11 0.1(5) . . . . ?
Fe1 C9 C10 C11 -59.7(3) . . . . ?
C13 C9 C10 Fe1 59.9(3) . . . . ?
C12 Fe1 C10 C9 -80.0(4) . . . . ?
C13 Fe1 C10 C9 -39.8(3) . . . . ?
C11 Fe1 C10 C9 -117.6(5) . . . . ?
C4 Fe1 C10 C9 78.5(4) . . . . ?
C6 Fe1 C10 C9 162.3(3) . . . . ?
C7 Fe1 C10 C9 -164.9(5) . . . . ?
C5 Fe1 C10 C9 120.6(3) . . . . ?
C8 Fe1 C10 C9 46.3(8) . . . . ?
C12 Fe1 C10 C11 37.6(4) . . . . ?
C13 Fe1 C10 C11 77.8(4) . . . . ?
C4 Fe1 C10 C11 -163.9(4) . . . . ?
C6 Fe1 C10 C11 -80.1(4) . . . . ?
C7 Fe1 C10 C11 -47.3(7) . . . . ?
C5 Fe1 C10 C11 -121.8(4) . . . . ?
C9 Fe1 C10 C11 117.6(5) . . . . ?
C8 Fe1 C10 C11 163.9(6) . . . . ?
C9 C10 C11 C12 1.2(6) . . . . ?
Fe1 C10 C11 C12 -59.4(3) . . . . ?
C9 C10 C11 Fe1 60.6(3) . . . . ?
C13 Fe1 C11 C12 33.5(4) . . . . ?
C4 Fe1 C11 C12 160.9(6) . . . . ?
C6 Fe1 C11 C12 -125.8(4) . . . . ?
C10 Fe1 C11 C12 116.0(6) . . . . ?
C7 Fe1 C11 C12 -83.7(5) . . . . ?
C5 Fe1 C11 C12 -167.2(4) . . . . ?
C9 Fe1 C11 C12 78.1(4) . . . . ?
C8 Fe1 C11 C12 -50.7(8) . . . . ?
C12 Fe1 C11 C10 -116.0(6) . . . . ?
C13 Fe1 C11 C10 -82.5(4) . . . . ?
C4 Fe1 C11 C10 44.8(9) . . . . ?
C6 Fe1 C11 C10 118.2(4) . . . . ?
C7 Fe1 C11 C10 160.3(3) . . . . ?
C5 Fe1 C11 C10 76.8(4) . . . . ?
C9 Fe1 C11 C10 -37.9(3) . . . . ?
C8 Fe1 C11 C10 -166.7(5) . . . . ?
C10 C11 C12 C13 -2.5(7) . . . . ?
Fe1 C11 C12 C13 -63.1(4) . . . . ?
C10 C11 C12 Fe1 60.6(3) . . . . ?
C11 Fe1 C12 C13 123.3(6) . . . . ?
C4 Fe1 C12 C13 -39.3(8) . . . . ?
C6 Fe1 C12 C13 -165.1(4) . . . . ?
C10 Fe1 C12 C13 82.8(4) . . . . ?
C7 Fe1 C12 C13 -121.9(4) . . . . ?
C5 Fe1 C12 C13 155.1(5) . . . . ?
C9 Fe1 C12 C13 38.8(4) . . . . ?
C8 Fe1 C12 C13 -78.5(5) . . . . ?
C13 Fe1 C12 C11 -123.3(6) . . . . ?
C4 Fe1 C12 C11 -162.6(5) . . . . ?
C6 Fe1 C12 C11 71.6(5) . . . . ?
C10 Fe1 C12 C11 -40.5(4) . . . . ?
C7 Fe1 C12 C11 114.8(4) . . . . ?
C5 Fe1 C12 C11 31.7(9) . . . . ?
C9 Fe1 C12 C11 -84.5(4) . . . . ?
C8 Fe1 C12 C11 158.2(4) . . . . ?
C11 C12 C13 C9 2.6(7) . . . . ?
Fe1 C12 C13 C9 -60.3(4) . . . . ?
C11 C12 C13 Fe1 62.9(4) . . . . ?
C10 C9 C13 C12 -1.6(6) . . . . ?
Fe1 C9 C13 C12 59.2(4) . . . . ?
C10 C9 C13 Fe1 -60.8(3) . . . . ?
C11 Fe1 C13 C12 -34.9(4) . . . . ?
C4 Fe1 C13 C12 163.7(4) . . . . ?
C6 Fe1 C13 C12 35.9(9) . . . . ?
C10 Fe1 C13 C12 -80.3(4) . . . . ?
C7 Fe1 C13 C12 76.5(5) . . . . ?
C5 Fe1 C13 C12 -153.7(6) . . . . ?
C9 Fe1 C13 C12 -119.3(6) . . . . ?
C8 Fe1 C13 C12 120.2(4) . . . . ?
C12 Fe1 C13 C9 119.3(6) . . . . ?
C11 Fe1 C13 C9 84.4(4) . . . . ?
C4 Fe1 C13 C9 -77.0(4) . . . . ?
C6 Fe1 C13 C9 155.2(6) . . . . ?
C10 Fe1 C13 C9 39.0(3) . . . . ?
C7 Fe1 C13 C9 -164.2(3) . . . . ?
C5 Fe1 C13 C9 -34.4(9) . . . . ?
C8 Fe1 C13 C9 -120.6(3) . . . . ?
C3 Se2 C14 C18 -142.5(3) . . . . ?
Pd Se2 C14 C18 110.1(3) . . . . ?
C3 Se2 C14 C15 41.3(4) . . . . ?
Pd Se2 C14 C15 -66.1(4) . . . . ?
C3 Se2 C14 Fe2 -53.0(3) . . . . ?
Pd Se2 C14 Fe2 -160.4(2) . . . . ?
C21 Fe2 C14 C18 -137.1(15) . . . . ?
C20 Fe2 C14 C18 171.6(5) . . . . ?
C19 Fe2 C14 C18 125.6(5) . . . . ?
C16 Fe2 C14 C18 -80.9(3) . . . . ?
C23 Fe2 C14 C18 82.7(4) . . . . ?
C17 Fe2 C14 C18 -37.7(3) . . . . ?
C22 Fe2 C14 C18 44.4(6) . . . . ?
C15 Fe2 C14 C18 -119.0(4) . . . . ?
C21 Fe2 C14 C15 -18.1(16) . . . . ?
C20 Fe2 C14 C15 -69.4(5) . . . . ?
C19 Fe2 C14 C15 -115.3(5) . . . . ?
C16 Fe2 C14 C15 38.1(3) . . . . ?
C23 Fe2 C14 C15 -158.3(4) . . . . ?
C17 Fe2 C14 C15 81.3(3) . . . . ?
C22 Fe2 C14 C15 163.4(6) . . . . ?
C18 Fe2 C14 C15 119.0(4) . . . . ?
C21 Fe2 C14 Se2 106.0(15) . . . . ?
C20 Fe2 C14 Se2 54.7(6) . . . . ?
C19 Fe2 C14 Se2 8.8(5) . . . . ?
C16 Fe2 C14 Se2 162.2(4) . . . . ?
C23 Fe2 C14 Se2 -34.2(5) . . . . ?
C17 Fe2 C14 Se2 -154.6(4) . . . . ?
C22 Fe2 C14 Se2 -72.5(6) . . . . ?
C18 Fe2 C14 Se2 -116.9(4) . . . . ?
C15 Fe2 C14 Se2 124.1(4) . . . . ?
C18 C14 C15 C16 1.3(5) . . . . ?
Se2 C14 C15 C16 177.9(3) . . . . ?
Fe2 C14 C15 C16 -59.0(3) . . . . ?
C18 C14 C15 Fe2 60.3(3) . . . . ?
Se2 C14 C15 Fe2 -123.1(3) . . . . ?
C21 Fe2 C15 C16 -66.0(5) . . . . ?
C20 Fe2 C15 C16 -108.9(6) . . . . ?
C14 Fe2 C15 C16 118.2(4) . . . . ?
C19 Fe2 C15 C16 -153.4(5) . . . . ?
C23 Fe2 C15 C16 174.0(7) . . . . ?
C17 Fe2 C15 C16 36.6(3) . . . . ?
C22 Fe2 C15 C16 -34.0(10) . . . . ?
C18 Fe2 C15 C16 80.4(4) . . . . ?
C21 Fe2 C15 C14 175.8(4) . . . . ?
C20 Fe2 C15 C14 132.9(5) . . . . ?
C19 Fe2 C15 C14 88.4(5) . . . . ?
C16 Fe2 C15 C14 -118.2(4) . . . . ?
C23 Fe2 C15 C14 55.7(8) . . . . ?
C17 Fe2 C15 C14 -81.6(3) . . . . ?
C22 Fe2 C15 C14 -152.3(8) . . . . ?
C18 Fe2 C15 C14 -37.9(2) . . . . ?
C14 C15 C16 C17 -0.9(5) . . . . ?
Fe2 C15 C16 C17 -59.5(4) . . . . ?
C14 C15 C16 Fe2 58.6(3) . . . . ?
C21 Fe2 C16 C17 -107.3(5) . . . . ?
C20 Fe2 C16 C17 -150.1(5) . . . . ?
C14 Fe2 C16 C17 81.9(3) . . . . ?
C19 Fe2 C16 C17 -176.8(5) . . . . ?
C23 Fe2 C16 C17 -52.8(9) . . . . ?
C22 Fe2 C16 C17 -70.7(4) . . . . ?
C18 Fe2 C16 C17 37.7(3) . . . . ?
C15 Fe2 C16 C17 120.4(4) . . . . ?
C21 Fe2 C16 C15 132.3(5) . . . . ?
C20 Fe2 C16 C15 89.4(5) . . . . ?
C14 Fe2 C16 C15 -38.5(3) . . . . ?
C19 Fe2 C16 C15 62.8(6) . . . . ?
C23 Fe2 C16 C15 -173.2(7) . . . . ?
C17 Fe2 C16 C15 -120.4(4) . . . . ?
C22 Fe2 C16 C15 168.9(4) . . . . ?
C18 Fe2 C16 C15 -82.7(3) . . . . ?
C15 C16 C17 C18 0.1(6) . . . . ?
Fe2 C16 C17 C18 -59.4(3) . . . . ?
C15 C16 C17 Fe2 59.5(3) . . . . ?
C21 Fe2 C17 C16 87.1(5) . . . . ?
C20 Fe2 C17 C16 56.1(6) . . . . ?
C14 Fe2 C17 C16 -81.5(3) . . . . ?
C19 Fe2 C17 C16 175.0(8) . . . . ?
C23 Fe2 C17 C16 161.0(4) . . . . ?
C22 Fe2 C17 C16 126.8(4) . . . . ?
C18 Fe2 C17 C16 -119.5(5) . . . . ?
C15 Fe2 C17 C16 -37.2(3) . . . . ?
C21 Fe2 C17 C18 -153.4(4) . . . . ?
C20 Fe2 C17 C18 175.6(5) . . . . ?
C14 Fe2 C17 C18 38.0(3) . . . . ?
C19 Fe2 C17 C18 -65.5(10) . . . . ?
C16 Fe2 C17 C18 119.5(5) . . . . ?
C23 Fe2 C17 C18 -79.5(4) . . . . ?
C22 Fe2 C17 C18 -113.8(4) . . . . ?
C15 Fe2 C17 C18 82.3(3) . . . . ?
C16 C17 C18 C14 0.7(5) . . . . ?
Fe2 C17 C18 C14 -58.7(3) . . . . ?
C16 C17 C18 Fe2 59.4(4) . . . . ?
C15 C14 C18 C17 -1.2(5) . . . . ?
Se2 C14 C18 C17 -178.1(3) . . . . ?
Fe2 C14 C18 C17 59.2(3) . . . . ?
C15 C14 C18 Fe2 -60.4(3) . . . . ?
Se2 C14 C18 Fe2 122.7(3) . . . . ?
C21 Fe2 C18 C17 47.9(6) . . . . ?
C20 Fe2 C18 C17 -164.3(16) . . . . ?
C14 Fe2 C18 C17 -119.0(5) . . . . ?
C19 Fe2 C18 C17 161.0(5) . . . . ?
C16 Fe2 C18 C17 -37.2(3) . . . . ?
C23 Fe2 C18 C17 122.3(5) . . . . ?
C22 Fe2 C18 C17 82.2(5) . . . . ?
C15 Fe2 C18 C17 -81.0(4) . . . . ?
C21 Fe2 C18 C14 166.9(5) . . . . ?
C20 Fe2 C18 C14 -45.3(17) . . . . ?
C19 Fe2 C18 C14 -80.0(4) . . . . ?
C16 Fe2 C18 C14 81.9(3) . . . . ?
C23 Fe2 C18 C14 -118.7(4) . . . . ?
C17 Fe2 C18 C14 119.0(5) . . . . ?
C22 Fe2 C18 C14 -158.8(4) . . . . ?
C15 Fe2 C18 C14 38.0(2) . . . . ?
C21 Fe2 C19 C23 76.3(5) . . . . ?
C20 Fe2 C19 C23 117.3(7) . . . . ?
C14 Fe2 C19 C23 -115.2(5) . . . . ?
C16 Fe2 C19 C23 154.0(6) . . . . ?
C17 Fe2 C19 C23 -18.2(12) . . . . ?
C22 Fe2 C19 C23 34.5(4) . . . . ?
C18 Fe2 C19 C23 -70.2(5) . . . . ?
C15 Fe2 C19 C23 -161.3(4) . . . . ?
C21 Fe2 C19 C20 -41.0(4) . . . . ?
C14 Fe2 C19 C20 127.5(5) . . . . ?
C16 Fe2 C19 C20 36.8(8) . . . . ?
C23 Fe2 C19 C20 -117.3(7) . . . . ?
C17 Fe2 C19 C20 -135.5(11) . . . . ?
C22 Fe2 C19 C20 -82.7(5) . . . . ?
C18 Fe2 C19 C20 172.6(5) . . . . ?
C15 Fe2 C19 C20 81.4(6) . . . . ?
C23 C19 C20 C21 0.2(7) . . . . ?
Fe2 C19 C20 C21 61.4(4) . . . . ?
C23 C19 C20 Fe2 -61.2(4) . . . . ?
C14 Fe2 C20 C21 167.4(4) . . . . ?
C19 Fe2 C20 C21 -113.5(6) . . . . ?
C16 Fe2 C20 C21 82.7(5) . . . . ?
C23 Fe2 C20 C21 -76.5(5) . . . . ?
C17 Fe2 C20 C21 45.9(7) . . . . ?
C22 Fe2 C20 C21 -36.2(5) . . . . ?
C18 Fe2 C20 C21 -153.4(15) . . . . ?
C15 Fe2 C20 C21 126.6(5) . . . . ?
C21 Fe2 C20 C19 113.5(6) . . . . ?
C14 Fe2 C20 C19 -79.1(5) . . . . ?
C16 Fe2 C20 C19 -163.8(5) . . . . ?
C23 Fe2 C20 C19 36.9(4) . . . . ?
C17 Fe2 C20 C19 159.3(6) . . . . ?
C22 Fe2 C20 C19 77.3(5) . . . . ?
C18 Fe2 C20 C19 -39.9(18) . . . . ?
C15 Fe2 C20 C19 -119.9(5) . . . . ?
C19 C20 C21 C22 0.4(7) . . . . ?
Fe2 C20 C21 C22 62.3(5) . . . . ?
C19 C20 C21 Fe2 -61.9(4) . . . . ?
C20 Fe2 C21 C22 -118.5(7) . . . . ?
C14 Fe2 C21 C22 -178.9(12) . . . . ?
C19 Fe2 C21 C22 -77.0(5) . . . . ?
C16 Fe2 C21 C22 127.8(5) . . . . ?
C23 Fe2 C21 C22 -34.9(5) . . . . ?
C17 Fe2 C21 C22 86.1(6) . . . . ?
C18 Fe2 C21 C22 54.5(7) . . . . ?
C15 Fe2 C21 C22 166.0(4) . . . . ?
C14 Fe2 C21 C20 -60.4(15) . . . . ?
C19 Fe2 C21 C20 41.4(5) . . . . ?
C16 Fe2 C21 C20 -113.7(6) . . . . ?
C23 Fe2 C21 C20 83.6(5) . . . . ?
C17 Fe2 C21 C20 -155.4(6) . . . . ?
C22 Fe2 C21 C20 118.5(7) . . . . ?
C18 Fe2 C21 C20 173.0(5) . . . . ?
C15 Fe2 C21 C20 -75.5(6) . . . . ?
C20 C21 C22 C23 -0.9(8) . . . . ?
Fe2 C21 C22 C23 59.7(5) . . . . ?
C20 C21 C22 Fe2 -60.5(4) . . . . ?
C21 Fe2 C22 C23 -121.2(7) . . . . ?
C20 Fe2 C22 C23 -81.9(6) . . . . ?
C14 Fe2 C22 C23 58.4(8) . . . . ?
C19 Fe2 C22 C23 -35.9(5) . . . . ?
C16 Fe2 C22 C23 170.3(5) . . . . ?
C17 Fe2 C22 C23 131.3(5) . . . . ?
C18 Fe2 C22 C23 89.3(5) . . . . ?
C15 Fe2 C22 C23 -163.2(8) . . . . ?
C20 Fe2 C22 C21 39.2(5) . . . . ?
C14 Fe2 C22 C21 179.5(5) . . . . ?
C19 Fe2 C22 C21 85.3(6) . . . . ?
C16 Fe2 C22 C21 -68.5(6) . . . . ?
C23 Fe2 C22 C21 121.2(7) . . . . ?
C17 Fe2 C22 C21 -107.5(6) . . . . ?
C18 Fe2 C22 C21 -149.5(5) . . . . ?
C15 Fe2 C22 C21 -42.0(11) . . . . ?
C21 C22 C23 C19 1.0(8) . . . . ?
Fe2 C22 C23 C19 59.7(5) . . . . ?
C21 C22 C23 Fe2 -58.7(5) . . . . ?
C20 C19 C23 C22 -0.7(7) . . . . ?
Fe2 C19 C23 C22 -60.4(5) . . . . ?
C20 C19 C23 Fe2 59.7(4) . . . . ?
C21 Fe2 C23 C22 35.9(5) . . . . ?
C20 Fe2 C23 C22 81.5(6) . . . . ?
C14 Fe2 C23 C22 -151.7(4) . . . . ?
C19 Fe2 C23 C22 121.6(7) . . . . ?
C16 Fe2 C23 C22 -24.8(11) . . . . ?
C17 Fe2 C23 C22 -64.4(6) . . . . ?
C18 Fe2 C23 C22 -107.6(5) . . . . ?
C15 Fe2 C23 C22 167.3(6) . . . . ?
C21 Fe2 C23 C19 -85.7(5) . . . . ?
C20 Fe2 C23 C19 -40.1(5) . . . . ?
C14 Fe2 C23 C19 86.7(5) . . . . ?
C16 Fe2 C23 C19 -146.4(9) . . . . ?
C17 Fe2 C23 C19 174.0(5) . . . . ?
C22 Fe2 C23 C19 -121.6(7) . . . . ?
C18 Fe2 C23 C19 130.8(5) . . . . ?
C15 Fe2 C23 C19 45.6(9) . . . . ?
